data_4320774
loop_
_publ_author_name
'Maxim V. Ovchinnikov'
'Arkady M. Ellern'
'Ilia A. Guzei'
'Robert J. Angelici'

_publ_section_title
;
 Reactions of the Protonated Dinuclear Ruthenium Complex
 [{(\h5-C5H3)2(SiMe2)2}Ru2(CO)4(\m-H)]+ with Nucleophiles
;
_journal_name_full 'Inorganic Chemistry'
_journal_page_first 7014
_journal_page_last 7019
_journal_paper_doi 10.1021/ic010644n
_journal_volume 40
_journal_year 2001
_chemical_formula_sum 'C19 H22 O5 Ru2 S Si2'
_chemical_formula_weight 620.75
_chemical_name_systematic
; 

 ? 

;
_space_group_IT_number 2
_symmetry_cell_setting triclinic
_symmetry_space_group_name_Hall '-P 1'
_symmetry_space_group_name_H-M 'P -1'
_atom_sites_solution_hydrogens geom
_atom_sites_solution_primary direct
_atom_sites_solution_secondary difmap
_audit_creation_method SHELXL-97
_cell_angle_alpha 92.7868(10)
_cell_angle_beta 106.5317(10)
_cell_angle_gamma 102.3499(10)
_cell_formula_units_Z 4
_cell_length_a 10.5499(4)
_cell_length_b 14.3295(6)
_cell_length_c 16.4601(7)
_cell_measurement_temperature 173(2)
_cell_volume 2314.31(16)
_computing_cell_refinement 'Bruker SMART'
_computing_data_collection 'Bruker SMART'
_computing_data_reduction 'Bruker SHELXTL'
_computing_molecular_graphics 'Bruker SHELXTL'
_computing_publication_material 'Bruker SHELXTL'
_computing_structure_refinement 'SHELXL-97 (Sheldrick, 1997)'
_computing_structure_solution 'SHELXS-97 (Sheldrick, 1990)'
_diffrn_ambient_temperature 173(2)
_diffrn_measured_fraction_theta_full 0.991
_diffrn_measured_fraction_theta_max 0.991
_diffrn_measurement_device_type 'CCD area detector'
_diffrn_measurement_method 'phi and omega scans'
_diffrn_radiation_monochromator graphite
_diffrn_radiation_source 'fine-focus sealed tube'
_diffrn_radiation_type MoK\a
_diffrn_radiation_wavelength 0.71073
_diffrn_reflns_av_R_equivalents 0.0000
_diffrn_reflns_av_sigmaI/netI 0.0245
_diffrn_reflns_limit_h_max 12
_diffrn_reflns_limit_h_min -13
_diffrn_reflns_limit_k_max 17
_diffrn_reflns_limit_k_min -17
_diffrn_reflns_limit_l_max 20
_diffrn_reflns_limit_l_min 0
_diffrn_reflns_number 9379
_diffrn_reflns_theta_full 26.37
_diffrn_reflns_theta_max 26.37
_diffrn_reflns_theta_min 1.46
_exptl_absorpt_coefficient_mu 1.526
_exptl_absorpt_correction_T_max 0.6575
_exptl_absorpt_correction_T_min 0.5805
_exptl_absorpt_correction_type none
_exptl_crystal_density_diffrn 1.782
_exptl_crystal_density_method 'not measured'
_exptl_crystal_F_000 1232
_exptl_crystal_size_max 0.40
_exptl_crystal_size_mid 0.30
_exptl_crystal_size_min 0.30
_refine_diff_density_max 0.471
_refine_diff_density_min -0.437
_refine_diff_density_rms 0.062
_refine_ls_extinction_method none
_refine_ls_goodness_of_fit_ref 1.041
_refine_ls_hydrogen_treatment mixed
_refine_ls_matrix_type full
_refine_ls_number_parameters 533
_refine_ls_number_reflns 9379
_refine_ls_number_restraints 0
_refine_ls_restrained_S_all 1.041
_refine_ls_R_factor_all 0.0230
_refine_ls_R_factor_gt 0.0201
_refine_ls_shift/su_max 0.002
_refine_ls_shift/su_mean 0.000
_refine_ls_structure_factor_coef Fsqd
_refine_ls_weighting_details 'calc w=1/[\s^2^(Fo^2^)+(0.0212P)^2^+1.4146P] where P=(Fo^2^+2Fc^2^)/3'
_refine_ls_weighting_scheme calc
_refine_ls_wR_factor_gt 0.0504
_refine_ls_wR_factor_ref 0.0515
_reflns_number_gt 8574
_reflns_number_total 9379
_reflns_threshold_expression >2sigma(I)
_cod_data_source_file ic010644n_3.cif
_cod_data_source_block 8a
_cod_depositor_comments
;
The following automatic conversions were performed:

'_symmetry_cell_setting' value 'Triclinic' changed to 'triclinic'
according to the built-in table from CIF Core dictionary named
'cif_core.dic' version 2.4.1 from 2010-06-29.

Automatic conversion script
Id: cif_fix_values 1646 2011-03-28 12:23:43Z adriana 
;
_cod_database_code 4320774

loop_
_symmetry_equiv_pos_as_xyz
'x, y, z'
'-x, -y, -z'

loop_
_atom_site_label
_atom_site_type_symbol
_atom_site_fract_x
_atom_site_fract_y
_atom_site_fract_z
_atom_site_U_iso_or_equiv
_atom_site_adp_type
_atom_site_occupancy
_atom_site_symmetry_multiplicity
_atom_site_calc_flag
_atom_site_refinement_flags
_atom_site_disorder_assembly
_atom_site_disorder_group
Ru1 Ru 0.198473(18) 0.693719(12) 0.321122(11) 0.02333(5) Uani 1 1 d . . .
Ru2 Ru -0.029479(19) 0.825637(12) 0.410265(11) 0.02203(5) Uani 1 1 d . . .
Ru3 Ru 0.325461(17) 0.275531(12) 0.293107(11) 0.02021(5) Uani 1 1 d . . .
Ru4 Ru 0.532141(17) 0.441054(12) 0.166547(11) 0.01909(4) Uani 1 1 d . . .
S1 S -0.00298(6) 0.67607(4) 0.36281(4) 0.02756(12) Uani 1 1 d . . .
S2 S 0.52851(6) 0.39399(4) 0.30184(3) 0.02365(11) Uani 1 1 d . . .
Si1 Si -0.01034(6) 0.78445(4) 0.13618(4) 0.02114(12) Uani 1 1 d . . .
Si2 Si -0.23609(6) 0.84927(4) 0.20158(4) 0.02202(12) Uani 1 1 d . . .
Si3 Si 0.45535(6) 0.11277(4) 0.17419(4) 0.02242(13) Uani 1 1 d . . .
Si4 Si 0.72817(6) 0.26439(4) 0.17280(4) 0.02410(13) Uani 1 1 d . . .
O1 O 0.3598(3) 0.61840(16) 0.47563(14) 0.0653(7) Uani 1 1 d . . .
O2 O 0.08936(19) 0.49309(13) 0.22462(12) 0.0407(4) Uani 1 1 d . . .
O3 O -0.13179(15) 0.79010(10) 0.17765(9) 0.0234(3) Uani 1 1 d . . .
O4 O 0.2207(2) 0.85122(16) 0.56013(12) 0.0521(5) Uani 1 1 d . . .
O5 O 0.10763(17) 0.97990(11) 0.33411(11) 0.0309(4) Uani 1 1 d . . .
O6 O 0.4639(2) 0.18145(15) 0.44309(12) 0.0470(5) Uani 1 1 d . . .
O7 O 0.2254(2) 0.40015(14) 0.40292(13) 0.0474(5) Uani 1 1 d . . .
O8 O 0.58597(17) 0.19467(12) 0.17472(14) 0.0448(5) Uani 1 1 d . . .
O9 O 0.3208(2) 0.55660(14) 0.14351(14) 0.0477(5) Uani 1 1 d . . .
O10 O 0.35266(17) 0.29169(12) 0.03172(10) 0.0306(4) Uani 1 1 d . . .
C1 C 0.1510(2) 0.79892(15) 0.22663(14) 0.0216(4) Uani 1 1 d . . .
C2 C 0.2720(2) 0.76883(17) 0.22217(16) 0.0288(5) Uani 1 1 d . . .
H2 H 0.2804 0.7355 0.1734 0.035 Uiso 1 1 calc R . .
C3 C 0.3755(2) 0.79651(17) 0.30118(17) 0.0326(5) Uani 1 1 d . . .
H3 H 0.4640 0.7847 0.3146 0.039 Uiso 1 1 calc R . .
C4 C 0.3231(2) 0.84568(16) 0.35760(15) 0.0287(5) Uani 1 1 d . . .
H4 H 0.3708 0.8726 0.4149 0.034 Uiso 1 1 calc R . .
C5 C 0.1871(2) 0.84697(15) 0.31249(14) 0.0232(4) Uani 1 1 d . . .
C6 C 0.2950(3) 0.64462(18) 0.41730(18) 0.0415(6) Uani 1 1 d . . .
C7 C 0.1302(2) 0.56855(17) 0.26059(15) 0.0291(5) Uani 1 1 d . . .
C8 C 0.0113(3) 0.88230(18) 0.06777(16) 0.0351(6) Uani 1 1 d . . .
H8A H -0.0740 0.8765 0.0220 0.053 Uiso 1 1 calc R . .
H8B H 0.0840 0.8773 0.0429 0.053 Uiso 1 1 calc R . .
H8C H 0.0354 0.9448 0.1023 0.053 Uiso 1 1 calc R . .
C9 C -0.0407(2) 0.66681(17) 0.07304(15) 0.0296(5) Uani 1 1 d . . .
H9A H -0.0511 0.6152 0.1093 0.044 Uiso 1 1 calc R . .
H9B H 0.0367 0.6657 0.0517 0.044 Uiso 1 1 calc R . .
H9C H -0.1238 0.6574 0.0248 0.044 Uiso 1 1 calc R . .
C10 C -0.1922(3) 0.97645(16) 0.18037(16) 0.0321(5) Uani 1 1 d . . .
H10A H -0.0977 1.0064 0.2136 0.048 Uiso 1 1 calc R . .
H10B H -0.2530 1.0114 0.1968 0.048 Uiso 1 1 calc R . .
H10C H -0.2026 0.9786 0.1195 0.048 Uiso 1 1 calc R . .
C11 C -0.4130(2) 0.78719(18) 0.13950(16) 0.0329(5) Uani 1 1 d . . .
H11A H -0.4217 0.7824 0.0785 0.049 Uiso 1 1 calc R . .
H11B H -0.4760 0.8238 0.1508 0.049 Uiso 1 1 calc R . .
H11C H -0.4350 0.7225 0.1564 0.049 Uiso 1 1 calc R . .
C12 C -0.2206(2) 0.84848(16) 0.31723(14) 0.0246(5) Uani 1 1 d . . .
C13 C -0.2593(2) 0.76779(17) 0.35991(16) 0.0306(5) Uani 1 1 d . . .
H13 H -0.3000 0.7040 0.3328 0.037 Uiso 1 1 calc R . .
C14 C -0.2291(3) 0.7957(2) 0.44736(17) 0.0388(6) Uani 1 1 d . . .
H14 H -0.2471 0.7553 0.4888 0.047 Uiso 1 1 calc R . .
C15 C -0.1663(3) 0.89610(19) 0.46269(16) 0.0365(6) Uani 1 1 d . . .
H15 H -0.1331 0.9344 0.5165 0.044 Uiso 1 1 calc R . .
C16 C -0.1624(2) 0.92855(17) 0.38314(15) 0.0290(5) Uani 1 1 d . . .
H16 H -0.1271 0.9929 0.3748 0.035 Uiso 1 1 calc R . .
C17 C 0.1231(3) 0.84192(17) 0.50359(15) 0.0317(5) Uani 1 1 d . . .
C18 C 0.0968(2) 0.89551(15) 0.34863(13) 0.0216(4) Uani 1 1 d . . .
C19 C 0.0152(4) 0.6064(2) 0.4527(2) 0.0559(9) Uani 1 1 d . . .
H19A H 0.0977 0.6383 0.4987 0.084 Uiso 1 1 calc R . .
H19B H 0.0219 0.5419 0.4348 0.084 Uiso 1 1 calc R . .
H19C H -0.0643 0.6014 0.4733 0.084 Uiso 1 1 calc R . .
C20 C 0.3184(2) 0.17317(15) 0.18365(13) 0.0206(4) Uani 1 1 d . . .
C21 C 0.2070(2) 0.13607(16) 0.21715(14) 0.0250(5) Uani 1 1 d . . .
H21 H 0.1942 0.0777 0.2420 0.030 Uiso 1 1 calc R . .
C22 C 0.1207(2) 0.20008(17) 0.20705(15) 0.0275(5) Uani 1 1 d . . .
H22 H 0.0403 0.1922 0.2238 0.033 Uiso 1 1 calc R . .
C23 C 0.1755(2) 0.27954(16) 0.16696(14) 0.0242(5) Uani 1 1 d . . .
H23 H 0.1384 0.3336 0.1527 0.029 Uiso 1 1 calc R . .
C24 C 0.2952(2) 0.26205(15) 0.15266(13) 0.0193(4) Uani 1 1 d . . .
C25 C 0.4153(2) 0.21987(17) 0.38810(15) 0.0294(5) Uani 1 1 d . . .
C26 C 0.2669(3) 0.35440(17) 0.36261(15) 0.0312(5) Uani 1 1 d . . .
C27 C 0.4941(3) 0.0407(2) 0.26414(18) 0.0425(7) Uani 1 1 d . . .
H27A H 0.5496 -0.0024 0.2532 0.064 Uiso 1 1 calc R . .
H27B H 0.4089 0.0025 0.2701 0.064 Uiso 1 1 calc R . .
H27C H 0.5442 0.0837 0.3169 0.064 Uiso 1 1 calc R . .
C28 C 0.3919(3) 0.0350(2) 0.07149(19) 0.0530(8) Uani 1 1 d . . .
H28A H 0.3785 0.0748 0.0245 0.080 Uiso 1 1 calc R . .
H28B H 0.3052 -0.0093 0.0679 0.080 Uiso 1 1 calc R . .
H28C H 0.4585 -0.0021 0.0675 0.080 Uiso 1 1 calc R . .
C29 C 0.7779(3) 0.21482(18) 0.08346(16) 0.0345(6) Uani 1 1 d . . .
H29A H 0.7950 0.1513 0.0940 0.052 Uiso 1 1 calc R . .
H29B H 0.8608 0.2580 0.0791 0.052 Uiso 1 1 calc R . .
H29C H 0.7043 0.2090 0.0300 0.052 Uiso 1 1 calc R . .
C30 C 0.8532(3) 0.27255(19) 0.27904(16) 0.0370(6) Uani 1 1 d . . .
H30A H 0.8204 0.3003 0.3225 0.056 Uiso 1 1 calc R . .
H30B H 0.9407 0.3136 0.2797 0.056 Uiso 1 1 calc R . .
H30C H 0.8647 0.2081 0.2913 0.056 Uiso 1 1 calc R . .
C31 C 0.7102(2) 0.38792(15) 0.15307(14) 0.0235(5) Uani 1 1 d . . .
C32 C 0.6447(2) 0.42070(16) 0.07447(15) 0.0250(5) Uani 1 1 d . . .
H32 H 0.6021 0.3815 0.0214 0.030 Uiso 1 1 calc R . .
C33 C 0.6535(2) 0.52027(16) 0.08821(15) 0.0276(5) Uani 1 1 d . . .
H33 H 0.6153 0.5587 0.0469 0.033 Uiso 1 1 calc R . .
C34 C 0.7298(2) 0.55267(16) 0.17505(16) 0.0281(5) Uani 1 1 d . . .
H34 H 0.7538 0.6170 0.2016 0.034 Uiso 1 1 calc R . .
C35 C 0.7634(2) 0.47300(16) 0.21439(15) 0.0257(5) Uani 1 1 d . . .
H35 H 0.8137 0.4747 0.2726 0.031 Uiso 1 1 calc R . .
C36 C 0.4008(2) 0.51130(16) 0.15392(15) 0.0279(5) Uani 1 1 d . . .
C37 C 0.3821(2) 0.32414(15) 0.10652(13) 0.0199(4) Uani 1 1 d . . .
C38 C 0.5283(3) 0.50222(17) 0.36387(16) 0.0386(6) Uani 1 1 d . . .
H38A H 0.6117 0.5513 0.3694 0.058 Uiso 1 1 calc R . .
H38B H 0.5242 0.4874 0.4207 0.058 Uiso 1 1 calc R . .
H38C H 0.4489 0.5264 0.3350 0.058 Uiso 1 1 calc R . .

loop_
_atom_site_aniso_label
_atom_site_aniso_U_11
_atom_site_aniso_U_22
_atom_site_aniso_U_33
_atom_site_aniso_U_23
_atom_site_aniso_U_13
_atom_site_aniso_U_12
Ru1 0.02623(10) 0.02125(9) 0.02354(9) 0.00295(7) 0.00665(7) 0.00893(7)
Ru2 0.03114(10) 0.02000(9) 0.01838(9) 0.00374(7) 0.01197(7) 0.00692(7)
Ru3 0.02315(9) 0.02006(9) 0.02012(9) 0.00478(7) 0.01066(7) 0.00473(7)
Ru4 0.02181(9) 0.01623(8) 0.02106(9) 0.00465(6) 0.00963(7) 0.00356(7)
S1 0.0372(3) 0.0186(3) 0.0311(3) 0.0038(2) 0.0179(3) 0.0051(2)
S2 0.0261(3) 0.0228(3) 0.0206(3) 0.0037(2) 0.0078(2) 0.0012(2)
Si1 0.0244(3) 0.0225(3) 0.0188(3) 0.0038(2) 0.0099(2) 0.0057(2)
Si2 0.0226(3) 0.0211(3) 0.0241(3) 0.0029(2) 0.0091(2) 0.0062(2)
Si3 0.0233(3) 0.0173(3) 0.0290(3) 0.0042(2) 0.0119(3) 0.0040(2)
Si4 0.0206(3) 0.0210(3) 0.0343(3) 0.0073(3) 0.0127(3) 0.0057(2)
O1 0.0892(17) 0.0477(13) 0.0433(12) 0.0063(10) -0.0161(12) 0.0320(12)
O2 0.0439(11) 0.0286(9) 0.0496(11) -0.0063(8) 0.0164(9) 0.0077(8)
O3 0.0256(8) 0.0232(8) 0.0242(8) 0.0036(6) 0.0109(6) 0.0070(6)
O4 0.0547(13) 0.0629(14) 0.0316(10) 0.0050(9) -0.0014(10) 0.0186(11)
O5 0.0430(10) 0.0208(8) 0.0350(9) 0.0079(7) 0.0196(8) 0.0087(7)
O6 0.0597(13) 0.0527(12) 0.0308(10) 0.0178(9) 0.0087(9) 0.0220(10)
O7 0.0602(13) 0.0465(11) 0.0471(12) -0.0020(9) 0.0308(10) 0.0192(10)
O8 0.0272(9) 0.0249(9) 0.0916(16) 0.0212(10) 0.0291(10) 0.0077(7)
O9 0.0496(12) 0.0427(11) 0.0683(14) 0.0159(10) 0.0309(11) 0.0283(10)
O10 0.0374(9) 0.0309(9) 0.0207(8) 0.0009(7) 0.0113(7) -0.0007(7)
C1 0.0252(11) 0.0195(10) 0.0228(11) 0.0056(8) 0.0118(9) 0.0041(9)
C2 0.0278(12) 0.0294(12) 0.0347(13) 0.0067(10) 0.0170(10) 0.0078(10)
C3 0.0213(12) 0.0323(13) 0.0446(15) 0.0061(11) 0.0107(10) 0.0055(10)
C4 0.0260(12) 0.0251(11) 0.0309(12) 0.0028(10) 0.0053(10) 0.0021(9)
C5 0.0253(11) 0.0185(10) 0.0266(11) 0.0066(9) 0.0099(9) 0.0031(9)
C6 0.0518(17) 0.0274(13) 0.0392(15) -0.0001(11) 0.0021(13) 0.0131(12)
C7 0.0314(13) 0.0305(13) 0.0311(12) 0.0060(10) 0.0137(10) 0.0128(10)
C8 0.0429(15) 0.0377(14) 0.0307(13) 0.0124(11) 0.0184(11) 0.0102(12)
C9 0.0300(12) 0.0333(13) 0.0258(12) -0.0032(10) 0.0102(10) 0.0069(10)
C10 0.0384(14) 0.0258(12) 0.0352(13) 0.0075(10) 0.0127(11) 0.0111(10)
C11 0.0258(12) 0.0391(14) 0.0325(13) -0.0032(11) 0.0082(10) 0.0070(10)
C12 0.0245(11) 0.0252(11) 0.0287(12) 0.0033(9) 0.0128(9) 0.0090(9)
C13 0.0300(13) 0.0287(12) 0.0389(14) 0.0058(10) 0.0193(11) 0.0065(10)
C14 0.0439(15) 0.0485(16) 0.0373(14) 0.0162(12) 0.0277(12) 0.0156(13)
C15 0.0455(15) 0.0437(15) 0.0298(13) 0.0016(11) 0.0200(11) 0.0196(12)
C16 0.0364(13) 0.0244(11) 0.0322(13) 0.0014(10) 0.0159(10) 0.0128(10)
C17 0.0453(15) 0.0289(12) 0.0245(12) 0.0062(10) 0.0134(11) 0.0119(11)
C18 0.0274(11) 0.0203(10) 0.0161(10) 0.0021(8) 0.0055(8) 0.0053(9)
C19 0.097(3) 0.0385(16) 0.062(2) 0.0326(15) 0.0529(19) 0.0323(17)
C20 0.0212(10) 0.0190(10) 0.0198(10) 0.0017(8) 0.0061(8) 0.0013(8)
C21 0.0252(11) 0.0233(11) 0.0244(11) 0.0039(9) 0.0086(9) -0.0002(9)
C22 0.0195(11) 0.0306(12) 0.0329(13) 0.0045(10) 0.0109(9) 0.0028(9)
C23 0.0201(11) 0.0285(12) 0.0251(11) 0.0045(9) 0.0070(9) 0.0077(9)
C24 0.0193(10) 0.0206(10) 0.0160(10) 0.0001(8) 0.0041(8) 0.0029(8)
C25 0.0356(13) 0.0289(12) 0.0258(12) 0.0040(10) 0.0136(10) 0.0064(10)
C26 0.0354(13) 0.0306(12) 0.0298(13) 0.0049(10) 0.0152(11) 0.0048(11)
C27 0.0524(17) 0.0411(15) 0.0488(16) 0.0217(13) 0.0256(14) 0.0248(13)
C28 0.0542(19) 0.061(2) 0.0452(17) -0.0173(15) 0.0170(14) 0.0192(15)
C29 0.0409(14) 0.0297(13) 0.0364(14) 0.0036(11) 0.0139(11) 0.0128(11)
C30 0.0424(15) 0.0399(14) 0.0350(14) 0.0113(11) 0.0142(12) 0.0180(12)
C31 0.0187(10) 0.0234(11) 0.0307(12) 0.0062(9) 0.0116(9) 0.0034(9)
C32 0.0261(11) 0.0258(11) 0.0271(12) 0.0066(9) 0.0151(9) 0.0043(9)
C33 0.0289(12) 0.0256(11) 0.0351(13) 0.0141(10) 0.0183(10) 0.0066(9)
C34 0.0270(12) 0.0195(11) 0.0395(13) 0.0040(10) 0.0164(10) 0.0003(9)
C35 0.0211(11) 0.0257(11) 0.0288(12) 0.0037(9) 0.0087(9) 0.0004(9)
C36 0.0341(13) 0.0242(11) 0.0302(12) 0.0064(10) 0.0171(10) 0.0065(10)
C37 0.0205(10) 0.0193(10) 0.0226(11) 0.0070(8) 0.0070(8) 0.0084(8)
C38 0.0584(17) 0.0268(13) 0.0277(13) -0.0013(10) 0.0166(12) 0.0004(12)

loop_
_atom_type_symbol
_atom_type_description
_atom_type_scat_dispersion_real
_atom_type_scat_dispersion_imag
_atom_type_scat_source
C C 0.0033 0.0016 'International Tables Vol C Tables 4.2.6.8 and 6.1.1.4'
H H 0.0000 0.0000 'International Tables Vol C Tables 4.2.6.8 and 6.1.1.4'
O O 0.0106 0.0060 'International Tables Vol C Tables 4.2.6.8 and 6.1.1.4'
Si Si 0.0817 0.0704 'International Tables Vol C Tables 4.2.6.8 and 6.1.1.4'
S S 0.1246 0.1234 'International Tables Vol C Tables 4.2.6.8 and 6.1.1.4'
Ru Ru -1.2594 0.8363 'International Tables Vol C Tables 4.2.6.8 and 6.1.1.4'

loop_
_geom_angle_atom_site_label_1
_geom_angle_atom_site_label_2
_geom_angle_atom_site_label_3
_geom_angle
_geom_angle_site_symmetry_1
_geom_angle_site_symmetry_3
_geom_angle_publ_flag
C6 Ru1 C7 90.79(11) . . ?
C6 Ru1 C2 129.83(11) . . ?
C7 Ru1 C2 98.28(9) . . ?
C6 Ru1 C3 97.72(11) . . ?
C7 Ru1 C3 121.51(10) . . ?
C2 Ru1 C3 36.97(9) . . ?
C6 Ru1 C5 125.97(10) . . ?
C7 Ru1 C5 143.13(9) . . ?
C2 Ru1 C5 62.13(8) . . ?
C3 Ru1 C5 62.17(8) . . ?
C6 Ru1 C4 95.89(10) . . ?
C7 Ru1 C4 158.57(9) . . ?
C2 Ru1 C4 62.03(9) . . ?
C3 Ru1 C4 37.42(9) . . ?
C5 Ru1 C4 36.97(8) . . ?
C6 Ru1 C1 158.42(10) . . ?
C7 Ru1 C1 107.44(9) . . ?
C2 Ru1 C1 37.88(8) . . ?
C3 Ru1 C1 63.13(8) . . ?
C5 Ru1 C1 37.77(8) . . ?
C4 Ru1 C1 62.99(8) . . ?
C6 Ru1 S1 94.67(10) . . ?
C7 Ru1 S1 89.59(7) . . ?
C2 Ru1 S1 134.33(6) . . ?
C3 Ru1 S1 146.11(7) . . ?
C5 Ru1 S1 85.09(6) . . ?
C4 Ru1 S1 110.04(6) . . ?
C1 Ru1 S1 96.86(6) . . ?
C17 Ru2 C18 86.52(10) . . ?
C17 Ru2 C16 124.56(10) . . ?
C18 Ru2 C16 92.54(9) . . ?
C17 Ru2 C12 161.98(9) . . ?
C18 Ru2 C12 94.72(8) . . ?
C16 Ru2 C12 37.47(8) . . ?
C17 Ru2 C15 102.30(10) . . ?
C18 Ru2 C15 123.17(9) . . ?
C16 Ru2 C15 36.94(9) . . ?
C12 Ru2 C15 62.10(9) . . ?
C17 Ru2 C13 145.29(10) . . ?
C18 Ru2 C13 128.17(9) . . ?
C16 Ru2 C13 60.80(9) . . ?
C12 Ru2 C13 36.71(8) . . ?
C15 Ru2 C13 60.29(9) . . ?
C17 Ru2 C14 112.47(10) . . ?
C18 Ru2 C14 152.76(9) . . ?
C16 Ru2 C14 60.81(9) . . ?
C12 Ru2 C14 61.11(9) . . ?
C15 Ru2 C14 36.30(10) . . ?
C13 Ru2 C14 35.50(9) . . ?
C17 Ru2 S1 91.61(8) . . ?
C18 Ru2 S1 91.47(6) . . ?
C16 Ru2 S1 143.77(6) . . ?
C12 Ru2 S1 106.31(6) . . ?
C15 Ru2 S1 142.95(7) . . ?
C13 Ru2 S1 89.00(6) . . ?
C14 Ru2 S1 106.66(7) . . ?
C26 Ru3 C25 91.73(10) . . ?
C26 Ru3 C21 127.00(9) . . ?
C25 Ru3 C21 94.87(9) . . ?
C26 Ru3 C22 97.35(10) . . ?
C25 Ru3 C22 121.15(9) . . ?
C21 Ru3 C22 36.97(8) . . ?
C26 Ru3 C24 131.35(9) . . ?
C25 Ru3 C24 136.91(9) . . ?
C21 Ru3 C24 62.15(8) . . ?
C22 Ru3 C24 62.12(8) . . ?
C26 Ru3 C23 99.33(9) . . ?
C25 Ru3 C23 157.00(9) . . ?
C21 Ru3 C23 62.39(8) . . ?
C22 Ru3 C23 37.67(8) . . ?
C24 Ru3 C23 37.00(7) . . ?
C26 Ru3 C20 159.86(9) . . ?
C25 Ru3 C20 101.87(9) . . ?
C21 Ru3 C20 37.90(8) . . ?
C22 Ru3 C20 62.92(8) . . ?
C24 Ru3 C20 37.48(7) . . ?
C23 Ru3 C20 62.92(8) . . ?
C26 Ru3 S2 93.93(7) . . ?
C25 Ru3 S2 92.45(7) . . ?
C21 Ru3 S2 138.03(6) . . ?
C22 Ru3 S2 143.97(6) . . ?
C24 Ru3 S2 84.91(5) . . ?
C23 Ru3 S2 106.72(6) . . ?
C20 Ru3 S2 100.18(5) . . ?
C36 Ru4 C37 88.40(9) . . ?
C36 Ru4 C32 126.13(9) . . ?
C37 Ru4 C32 90.67(8) . . ?
C36 Ru4 C31 161.65(9) . . ?
C37 Ru4 C31 98.76(8) . . ?
C32 Ru4 C31 37.62(8) . . ?
C36 Ru4 C33 99.13(9) . . ?
C37 Ru4 C33 117.22(9) . . ?
C32 Ru4 C33 36.87(8) . . ?
C31 Ru4 C33 62.56(8) . . ?
C36 Ru4 C35 136.43(9) . . ?
C37 Ru4 C35 134.86(8) . . ?
C32 Ru4 C35 61.12(8) . . ?
C31 Ru4 C35 37.34(8) . . ?
C33 Ru4 C35 60.68(8) . . ?
C36 Ru4 C34 104.88(9) . . ?
C37 Ru4 C34 151.23(8) . . ?
C32 Ru4 C34 60.81(8) . . ?
C31 Ru4 C34 61.64(8) . . ?
C33 Ru4 C34 36.43(9) . . ?
C35 Ru4 C34 35.61(8) . . ?
C36 Ru4 S2 96.82(7) . . ?
C37 Ru4 S2 91.32(6) . . ?
C32 Ru4 S2 137.05(6) . . ?
C31 Ru4 S2 99.86(6) . . ?
C33 Ru4 S2 147.46(6) . . ?
C35 Ru4 S2 88.45(6) . . ?
C34 Ru4 S2 111.76(6) . . ?
C19 S1 Ru2 106.75(10) . . ?
C19 S1 Ru1 107.89(11) . . ?
Ru2 S1 Ru1 111.13(2) . . ?
C38 S2 Ru4 105.09(8) . . ?
C38 S2 Ru3 108.05(9) . . ?
Ru4 S2 Ru3 111.96(2) . . ?
O3 Si1 C9 112.39(10) . . ?
O3 Si1 C8 110.61(10) . . ?
C9 Si1 C8 109.42(11) . . ?
O3 Si1 C1 107.53(9) . . ?
C9 Si1 C1 107.41(10) . . ?
C8 Si1 C1 109.38(11) . . ?
O3 Si2 C11 108.68(10) . . ?
O3 Si2 C10 110.35(10) . . ?
C11 Si2 C10 111.99(12) . . ?
O3 Si2 C12 109.60(9) . . ?
C11 Si2 C12 108.09(11) . . ?
C10 Si2 C12 108.09(11) . . ?
O8 Si3 C28 109.47(14) . . ?
O8 Si3 C27 111.79(12) . . ?
C28 Si3 C27 110.63(15) . . ?
O8 Si3 C20 108.07(9) . . ?
C28 Si3 C20 108.01(12) . . ?
C27 Si3 C20 108.76(11) . . ?
O8 Si4 C30 107.47(12) . . ?
O8 Si4 C31 111.87(9) . . ?
C30 Si4 C31 107.63(11) . . ?
O8 Si4 C29 108.24(12) . . ?
C30 Si4 C29 114.41(12) . . ?
C31 Si4 C29 107.30(11) . . ?
Si1 O3 Si2 150.45(10) . . ?
Si3 O8 Si4 171.45(13) . . ?
C5 C1 C2 104.88(19) . . ?
C5 C1 Si1 129.04(16) . . ?
C2 C1 Si1 125.95(16) . . ?
C5 C1 Ru1 70.62(12) . . ?
C2 C1 Ru1 70.20(12) . . ?
Si1 C1 Ru1 126.44(10) . . ?
C3 C2 C1 109.9(2) . . ?
C3 C2 Ru1 71.84(14) . . ?
C1 C2 Ru1 71.92(12) . . ?
C2 C3 C4 107.8(2) . . ?
C2 C3 Ru1 71.18(13) . . ?
C4 C3 Ru1 71.67(13) . . ?
C5 C4 C3 107.8(2) . . ?
C5 C4 Ru1 71.18(12) . . ?
C3 C4 Ru1 70.91(13) . . ?
C4 C5 C1 109.65(19) . . ?
C4 C5 C18 124.5(2) . . ?
C1 C5 C18 125.84(19) . . ?
C4 C5 Ru1 71.85(13) . . ?
C1 C5 Ru1 71.61(12) . . ?
C18 C5 Ru1 124.94(14) . . ?
O1 C6 Ru1 176.3(3) . . ?
O2 C7 Ru1 179.6(2) . . ?
C13 C12 C16 105.2(2) . . ?
C13 C12 Si2 127.47(18) . . ?
C16 C12 Si2 127.31(17) . . ?
C13 C12 Ru2 72.43(14) . . ?
C16 C12 Ru2 69.94(13) . . ?
Si2 C12 Ru2 120.46(10) . . ?
C14 C13 C12 110.6(2) . . ?
C14 C13 Ru2 73.75(15) . . ?
C12 C13 Ru2 70.86(13) . . ?
C13 C14 C15 107.4(2) . . ?
C13 C14 Ru2 70.74(14) . . ?
C15 C14 Ru2 69.63(14) . . ?
C16 C15 C14 107.8(2) . . ?
C16 C15 Ru2 70.15(13) . . ?
C14 C15 Ru2 74.07(14) . . ?
C15 C16 C12 109.1(2) . . ?
C15 C16 Ru2 72.92(14) . . ?
C12 C16 Ru2 72.59(13) . . ?
O4 C17 Ru2 177.7(2) . . ?
O5 C18 C5 112.21(19) . . ?
O5 C18 Ru2 125.02(16) . . ?
C5 C18 Ru2 122.74(14) . . ?
C24 C20 C21 105.54(18) . . ?
C24 C20 Si3 127.19(15) . . ?
C21 C20 Si3 127.09(16) . . ?
C24 C20 Ru3 71.01(11) . . ?
C21 C20 Ru3 70.17(12) . . ?
Si3 C20 Ru3 127.09(11) . . ?
C22 C21 C20 109.36(19) . . ?
C22 C21 Ru3 71.82(13) . . ?
C20 C21 Ru3 71.93(12) . . ?
C21 C22 C23 108.11(19) . . ?
C21 C22 Ru3 71.21(13) . . ?
C23 C22 Ru3 71.55(12) . . ?
C24 C23 C22 107.21(19) . . ?
C24 C23 Ru3 71.46(12) . . ?
C22 C23 Ru3 70.77(13) . . ?
C23 C24 C20 109.78(18) . . ?
C23 C24 C37 125.59(19) . . ?
C20 C24 C37 124.53(18) . . ?
C23 C24 Ru3 71.55(12) . . ?
C20 C24 Ru3 71.51(12) . . ?
C37 C24 Ru3 126.31(14) . . ?
O6 C25 Ru3 176.0(2) . . ?
O7 C26 Ru3 176.9(2) . . ?
C32 C31 C35 105.06(19) . . ?
C32 C31 Si4 128.25(17) . . ?
C35 C31 Si4 126.67(17) . . ?
C32 C31 Ru4 70.62(12) . . ?
C35 C31 Ru4 72.90(12) . . ?
Si4 C31 Ru4 122.17(10) . . ?
C33 C32 C31 109.5(2) . . ?
C33 C32 Ru4 72.66(13) . . ?
C31 C32 Ru4 71.76(12) . . ?
C32 C33 C34 107.7(2) . . ?
C32 C33 Ru4 70.47(12) . . ?
C34 C33 Ru4 74.00(13) . . ?
C35 C34 C33 107.9(2) . . ?
C35 C34 Ru4 71.04(13) . . ?
C33 C34 Ru4 69.57(12) . . ?
C34 C35 C31 109.7(2) . . ?
C34 C35 Ru4 73.35(13) . . ?
C31 C35 Ru4 69.76(12) . . ?
O9 C36 Ru4 177.3(2) . . ?
O10 C37 C24 111.32(18) . . ?
O10 C37 Ru4 125.97(16) . . ?
C24 C37 Ru4 122.65(14) . . ?

loop_
_geom_bond_atom_site_label_1
_geom_bond_atom_site_label_2
_geom_bond_distance
_geom_bond_site_symmetry_2
_geom_bond_publ_flag
Ru1 C6 1.880(3) . ?
Ru1 C7 1.896(2) . ?
Ru1 C2 2.224(2) . ?
Ru1 C3 2.233(2) . ?
Ru1 C5 2.234(2) . ?
Ru1 C4 2.243(2) . ?
Ru1 C1 2.247(2) . ?
Ru1 S1 2.3809(6) . ?
Ru2 C17 1.844(3) . ?
Ru2 C18 2.026(2) . ?
Ru2 C16 2.221(2) . ?
Ru2 C12 2.256(2) . ?
Ru2 C15 2.257(2) . ?
Ru2 C13 2.277(2) . ?
Ru2 C14 2.316(2) . ?
Ru2 S1 2.3450(6) . ?
Ru3 C26 1.882(2) . ?
Ru3 C25 1.892(2) . ?
Ru3 C21 2.218(2) . ?
Ru3 C22 2.225(2) . ?
Ru3 C24 2.235(2) . ?
Ru3 C23 2.236(2) . ?
Ru3 C20 2.241(2) . ?
Ru3 S2 2.3951(6) . ?
Ru4 C36 1.852(2) . ?
Ru4 C37 2.026(2) . ?
Ru4 C32 2.219(2) . ?
Ru4 C31 2.234(2) . ?
Ru4 C33 2.247(2) . ?
Ru4 C35 2.276(2) . ?
Ru4 C34 2.305(2) . ?
Ru4 S2 2.3662(6) . ?
S1 C19 1.813(3) . ?
S2 C38 1.816(2) . ?
Si1 O3 1.6282(15) . ?
Si1 C9 1.853(2) . ?
Si1 C8 1.857(2) . ?
Si1 C1 1.880(2) . ?
Si2 O3 1.6424(15) . ?
Si2 C11 1.854(2) . ?
Si2 C10 1.858(2) . ?
Si2 C12 1.864(2) . ?
Si3 O8 1.6052(17) . ?
Si3 C28 1.845(3) . ?
Si3 C27 1.847(3) . ?
Si3 C20 1.874(2) . ?
Si4 O8 1.6244(17) . ?
Si4 C30 1.847(3) . ?
Si4 C31 1.855(2) . ?
Si4 C29 1.855(2) . ?
O1 C6 1.141(3) . ?
O2 C7 1.140(3) . ?
O4 C17 1.153(3) . ?
O5 C18 1.232(3) . ?
O6 C25 1.136(3) . ?
O7 C26 1.143(3) . ?
O9 C36 1.151(3) . ?
O10 C37 1.222(3) . ?
C1 C5 1.450(3) . ?
C1 C2 1.451(3) . ?
C2 C3 1.413(3) . ?
C3 C4 1.435(3) . ?
C4 C5 1.419(3) . ?
C5 C18 1.521(3) . ?
C12 C13 1.428(3) . ?
C12 C16 1.438(3) . ?
C13 C14 1.401(4) . ?
C14 C15 1.426(4) . ?
C15 C16 1.419(3) . ?
C20 C24 1.438(3) . ?
C20 C21 1.448(3) . ?
C21 C22 1.409(3) . ?
C22 C23 1.440(3) . ?
C23 C24 1.418(3) . ?
C24 C37 1.524(3) . ?
C31 C32 1.436(3) . ?
C31 C35 1.444(3) . ?
C32 C33 1.413(3) . ?
C33 C34 1.424(3) . ?
C34 C35 1.401(3) . ?
